data_2011625
loop_
_publ_author_name
'Zhang, Hao'
'Cai, Jiwen'
'Yang, Guang'
'Xue, Gen-Qiang'
'Ji, Liang-Nian'

_publ_section_title
;
 A supramolecular cadmium(II) complex:
 (1,10-phenanthroline)[tris(2-aminoethyl)amine]cadmium(II) dinitrate
 hydrate
;
_journal_issue 12
_journal_name_full 'Acta Crystallographica Section C'
_journal_page_first e562
_journal_page_last e563
_journal_paper_doi 10.1107/S0108270100016279
_journal_volume 56
_journal_year 2000
_chemical_formula_iupac '[Cd (C6 H18 N4) (C12 H8 N2)] (N O3)2, H2 O1'
_chemical_formula_moiety 'C18 H26 Cd1 N6 2+, 2N O3 1-, H2 O1'
_chemical_formula_sum 'C18 H28 Cd N8 O7'
_chemical_formula_weight 580.88
_chemical_name_common '[Cd(phen)(tren)](NO~3~)~2~(H~2~O)'
_chemical_name_systematic
;
(1,10-phenanthroline)[tris(2-aminoethyl)amine]cadmium(II) dinitrate hydrate
;
_space_group_IT_number 14
_symmetry_cell_setting monoclinic
_symmetry_space_group_name_Hall '-P 2ybc'
_symmetry_space_group_name_H-M 'P 1 21/c 1'
_cell_angle_alpha 90.00
_cell_angle_beta 92.72(3)
_cell_angle_gamma 90.00
_cell_formula_units_Z 4
_cell_length_a 11.385(2)
_cell_length_b 9.951(2)
_cell_length_c 20.745(4)
_cell_measurement_reflns_used 4451
_cell_measurement_temperature 293(2)
_cell_measurement_theta_max 25.68
_cell_measurement_theta_min 1.79
_cell_volume 2347.6(8)
_computing_cell_refinement 'SMART (Bruker, 1998)'
_computing_data_collection 'SMART (Bruker, 1998)'
_computing_data_reduction 'SAINT+ (Bruker, 1999)'
_computing_publication_material 'SHELXTL (Bruker, 1998)'
_computing_structure_refinement 'SHELXL97 (Sheldrick, 1997)'
_computing_structure_solution 'SHELXS97 (Sheldrick, 1997)'
_diffrn_ambient_temperature 293(2)
_diffrn_measured_fraction_theta_full 1.000
_diffrn_measured_fraction_theta_max 1.000
_diffrn_measurement_device_type 'Bruker SMART CCD area-detector'
_diffrn_measurement_method '\f and \w scans'
_diffrn_radiation_monochromator graphite
_diffrn_radiation_source 'fine-focus sealed tube'
_diffrn_radiation_type MoK\a
_diffrn_radiation_wavelength .71073
_diffrn_reflns_av_R_equivalents .0201
_diffrn_reflns_av_sigmaI/netI .0182
_diffrn_reflns_limit_h_max 12
_diffrn_reflns_limit_h_min -13
_diffrn_reflns_limit_k_max 9
_diffrn_reflns_limit_k_min -12
_diffrn_reflns_limit_l_max 25
_diffrn_reflns_limit_l_min -25
_diffrn_reflns_number 12068
_diffrn_reflns_theta_full 25.68
_diffrn_reflns_theta_max 25.68
_diffrn_reflns_theta_min 1.79
_diffrn_standards_decay_% 0
_diffrn_standards_number 0
_exptl_absorpt_coefficient_mu .986
_exptl_absorpt_correction_T_max .934
_exptl_absorpt_correction_T_min .820
_exptl_absorpt_correction_type empirical
_exptl_absorpt_process_details '(Blessing, 1995)'
_exptl_crystal_colour colourless
_exptl_crystal_density_diffrn 1.644
_exptl_crystal_density_method 'not measured'
_exptl_crystal_description prism
_exptl_crystal_F_000 1184
_exptl_crystal_size_max .21
_exptl_crystal_size_mid .13
_exptl_crystal_size_min .07
_refine_diff_density_max .769
_refine_diff_density_min -.612
_refine_ls_extinction_method none
_refine_ls_goodness_of_fit_ref 1.096
_refine_ls_hydrogen_treatment constr
_refine_ls_matrix_type full
_refine_ls_number_parameters 309
_refine_ls_number_reflns 4451
_refine_ls_number_restraints 0
_refine_ls_restrained_S_all 1.096
_refine_ls_R_factor_all .035
_refine_ls_R_factor_gt .030
_refine_ls_shift/su_max .001
_refine_ls_shift/su_mean .000
_refine_ls_structure_factor_coef Fsqd
_refine_ls_weighting_details 'calc w = 1/[\s^2^(Fo^2^)+(0.0547P)^2^+0.9055P] where P = (Fo^2^+2Fc^2^)/3'
_refine_ls_weighting_scheme calc
_refine_ls_wR_factor_ref .087
_reflns_number_gt 3857
_reflns_number_total 4451
_reflns_threshold_expression I>2\s(I)
_cod_data_source_file qa0409.cif
_cod_data_source_block I
_cod_original_sg_symbol_H-M 'P 21/c'
_cod_original_formula_sum 'C18 H28 Cd1 N8 O7'
_cod_database_code 2011625
_cod_database_fobs_code 2011625

loop_
_symmetry_equiv_pos_as_xyz
'x, y, z'
'-x, y+1/2, -z+1/2'
'-x, -y, -z'
'x, -y-1/2, z-1/2'

loop_
_atom_site_label
_atom_site_fract_x
_atom_site_fract_y
_atom_site_fract_z
_atom_site_U_iso_or_equiv
_atom_site_adp_type
_atom_site_calc_flag
_atom_site_refinement_flags
_atom_site_occupancy
_atom_site_disorder_assembly
_atom_site_disorder_group
_atom_site_type_symbol
Cd1 .248243(16) .039206(18) .126790(9) .04151(9) Uani d . 1 . . Cd
C1 -.0036(3) .0198(4) .19340(19) .0657(9) Uani d . 1 . . C
H1A -.0116 -.0757 .1882 .080 Uiso d R 1 . . H
H1B -.0600 .0489 .2234 .080 Uiso d R 1 . . H
C2 -.0297(3) .0862(4) .12899(19) .0704(9) Uani d . 1 . . C
H2A -.0265 .1819 .1345 .080 Uiso d R 1 . . H
H2B -.1074 .0628 .1127 .080 Uiso d R 1 . . H
C3 .1558(4) -.0503(4) .26795(17) .0651(9) Uani d . 1 . . C
H3A .2133 -.0099 .2972 .080 Uiso d R 1 . . H
H3B .0907 -.0788 .2923 .080 Uiso d R 1 . . H
C4 .2098(3) -.1706(4) .23619(16) .0610(8) Uani d . 1 . . C
H4A .1523 -.2121 .2073 .080 Uiso d R 1 . . H
H4B .2347 -.2355 .2683 .080 Uiso d R 1 . . H
C5 .1243(3) .1878(4) .24519(17) .0675(9) Uani d . 1 . . C
H5A .0752 .2467 .2190 .080 Uiso d R 1 . . H
H5B .0964 .1890 .2881 .080 Uiso d R 1 . . H
C6 .2486(3) .2394(4) .24602(17) .0718(10) Uani d . 1 . . C
H6A .2977 .1819 .2729 .080 Uiso d R 1 . . H
H6B .2523 .3284 .2638 .080 Uiso d R 1 . . H
N1 .1152(2) .0502(2) .21959(12) .0516(6) Uani d . 1 . . N
N2 .0575(3) .0442(3) .08272(14) .0615(7) Uani d . 1 . . N
H2C .0383 -.0381 .0677 .080 Uiso d R 1 . . H
H2D .0544 .1013 .0490 .080 Uiso d R 1 . . H
N3 .3110(2) -.1269(3) .19972(12) .0560(6) Uani d . 1 . . N
H3C .3676 -.0941 .2271 .080 Uiso d R 1 . . H
H3D .3406 -.1969 .1784 .080 Uiso d R 1 . . H
N4 .2922(3) .2388(3) .18040(13) .0661(7) Uani d . 1 . . N
H4C .2588 .3077 .1582 .080 Uiso d R 1 . . H
H4D .3706 .2513 .1822 .080 Uiso d R 1 . . H
C7 .2495(3) -.2588(3) .04878(16) .0568(7) Uani d . 1 . . C
H7A .2199 -.2901 .0887 .080 Uiso d R 1 . . H
C8 .2594(3) -.3498(3) -.00211(19) .0662(9) Uani d . 1 . . C
H8A .2342 -.4412 .0025 .080 Uiso d R 1 . . H
C9 .3042(3) -.3074(3) -.05794(16) .0621(8) Uani d . 1 . . C
H9A .3129 -.3695 -.0928 .080 Uiso d R 1 . . H
C10 .3378(2) -.1723(3) -.06468(14) .0497(6) Uani d . 1 . . C
C11 .3842(3) -.1216(4) -.12208(14) .0587(8) Uani d . 1 . . C
H11A .3972 -.1817 -.1572 .080 Uiso d R 1 . . H
C12 .4106(3) .0088(4) -.12776(15) .0583(8) Uani d . 1 . . C
H12A .4402 .0413 -.1675 .080 Uiso d R 1 . . H
C13 .3967(2) .1003(3) -.07603(14) .0492(7) Uani d . 1 . . C
C14 .3539(2) .0543(3) -.01708(13) .0396(6) Uani d . 1 . . C
C15 .3234(2) -.0862(3) -.01188(13) .0398(5) Uani d . 1 . . C
C16 .4249(3) .2368(4) -.07984(16) .0606(8) Uani d . 1 . . C
H16A .4539 .2726 -.1190 .080 Uiso d R 1 . . H
C17 .4110(3) .3180(3) -.02844(18) .0657(9) Uani d . 1 . . C
H17A .4319 .4112 -.0307 .080 Uiso d R 1 . . H
C18 .3676(3) .2646(3) .02800(16) .0569(7) Uani d . 1 . . C
H18A .3564 .3236 .0638 .080 Uiso d R 1 . . H
N5 .2803(2) -.1295(2) .04431(11) .0464(5) Uani d . 1 . . N
N6 .3395(2) .1355(2) .03419(11) .0451(5) Uani d . 1 . . N
N7 .4578(2) .5269(2) .18674(13) .0529(6) Uani d . 1 . . N
N8 -.0600(3) -.3059(4) .06637(18) .0812(9) Uani d . 1 . . N
O1 .3787(4) .5471(3) .1476(2) .1318(17) Uani d . 1 . . O
O2 .5128(3) .4226(3) .1868(2) .1090(12) Uani d . 1 . . O
O3 .4841(3) .6132(3) .22606(14) .0994(10) Uani d . 1 . . O
O4 .0084(4) -.3047(6) .11431(19) .1492(18) Uani d . 1 . . O
O5 -.0695(5) -.2191(6) .0332(3) .208(3) Uani d . 1 . . O
O6 -.1042(6) -.4073(5) .0622(4) .227(4) Uani d . 1 . . O
O1W .1023(4) .3954(5) .1001(2) .1296(14) Uani d . 1 . . O
H1W .0230 .4034 .0893 .115(19) Uiso d R 1 . . H
H2W .0891 .4750 .1166 .18(4) Uiso d R 1 . . H

loop_
_atom_site_aniso_label
_atom_site_aniso_U_11
_atom_site_aniso_U_22
_atom_site_aniso_U_33
_atom_site_aniso_U_12
_atom_site_aniso_U_13
_atom_site_aniso_U_23
Cd1 .04632(14) .03935(13) .03893(13) -.00235(8) .00268(9) -.00182(7)
C1 .0458(17) .072(2) .080(2) .0029(15) .0120(16) .0046(18)
C2 .0476(17) .070(2) .092(3) .0078(16) -.0091(17) .008(2)
C3 .075(2) .072(2) .0494(18) .0030(17) .0108(16) .0114(16)
C4 .068(2) .0590(18) .0558(18) .0057(16) -.0010(15) .0189(15)
C5 .076(2) .069(2) .0583(19) .0095(18) .0166(17) -.0127(17)
C6 .085(2) .069(2) .061(2) -.0047(19) -.0009(18) -.0257(17)
N1 .0532(14) .0541(15) .0480(13) .0032(11) .0079(11) .0007(11)
N2 .0632(17) .0662(19) .0538(15) -.0063(13) -.0122(13) .0076(12)
N3 .0537(14) .0566(15) .0572(14) .0089(12) -.0027(11) .0027(12)
N4 .0708(17) .0582(16) .0698(18) -.0172(14) .0103(14) -.0186(14)
C7 .0641(19) .0410(16) .0661(19) -.0081(13) .0102(15) -.0006(14)
C8 .073(2) .0400(16) .085(2) -.0062(15) -.0010(18) -.0095(16)
C9 .070(2) .0521(18) .0630(19) .0061(15) -.0053(16) -.0186(15)
C10 .0461(15) .0535(16) .0489(15) .0074(12) -.0051(12) -.0084(13)
C11 .0573(17) .079(2) .0400(15) .0135(16) .0009(13) -.0088(15)
C12 .0545(17) .079(2) .0418(16) .0093(16) .0063(13) .0072(15)
C13 .0396(13) .0598(18) .0482(15) .0051(13) .0023(11) .0138(14)
C14 .0361(12) .0414(14) .0411(13) .0019(10) -.0003(11) .0046(11)
C15 .0376(13) .0403(13) .0410(13) .0023(11) -.0022(10) -.0015(11)
C16 .0558(18) .064(2) .0621(19) .0002(15) .0073(15) .0219(17)
C17 .065(2) .0440(16) .088(2) -.0078(15) .0015(18) .0186(17)
C18 .0633(19) .0421(15) .0654(19) -.0048(14) .0036(15) .0008(14)
N5 .0537(13) .0369(12) .0488(13) -.0034(10) .0058(10) -.0012(10)
N6 .0489(12) .0378(12) .0485(12) -.0039(10) .0021(10) .0012(10)
N7 .0587(15) .0430(14) .0563(15) -.0114(11) -.0034(12) .0110(11)
N8 .096(2) .069(2) .077(2) -.0229(18) -.0186(18) .0038(17)
O1 .128(3) .094(3) .164(4) -.0122(19) -.086(3) .033(2)
O2 .091(2) .0598(16) .173(4) .0173(16) -.026(2) -.016(2)
O3 .131(3) .088(2) .0803(19) -.0179(19) .0133(18) -.0254(17)
O4 .121(3) .236(6) .092(2) -.033(3) .015(2) -.025(3)
O5 .209(6) .175(5) .232(6) -.047(4) -.067(5) .129(5)
O6 .218(6) .100(3) .349(9) -.054(4) -.125(6) .001(5)
O1W .129(3) .108(3) .150(4) .012(2) -.014(3) .040(3)

loop_
_atom_type_symbol
_atom_type_description
_atom_type_scat_dispersion_real
_atom_type_scat_dispersion_imag
_atom_type_scat_source
C C .0033 .0016 'International Tables Vol C Tables 4.2.6.8 and 6.1.1.4'
H H .0000 .0000 'International Tables Vol C Tables 4.2.6.8 and 6.1.1.4'
N N .0061 .0033 'International Tables Vol C Tables 4.2.6.8 and 6.1.1.4'
O O .0106 .0060 'International Tables Vol C Tables 4.2.6.8 and 6.1.1.4'
Cd Cd -.8075 1.2024 'International Tables Vol C Tables 4.2.6.8 and 6.1.1.4'

loop_
_geom_angle_atom_site_label_1
_geom_angle_atom_site_label_2
_geom_angle_atom_site_label_3
_geom_angle
N2 Cd1 N4 110.36(11)
N2 Cd1 N3 121.62(10)
N4 Cd1 N3 104.10(10)
N2 Cd1 N6 96.18(9)
N4 Cd1 N6 87.17(9)
N3 Cd1 N6 131.70(8)
N2 Cd1 N5 84.62(9)
N4 Cd1 N5 152.94(9)
N3 Cd1 N5 85.17(9)
N6 Cd1 N5 68.40(7)
N2 Cd1 N1 73.32(10)
N4 Cd1 N1 73.69(9)
N3 Cd1 N1 73.15(9)
N6 Cd1 N1 152.65(8)
N5 Cd1 N1 133.23(8)
N1 C1 C2 112.2(3)
N2 C2 C1 110.0(3)
N1 C3 C4 111.2(3)
N3 C4 C3 109.5(3)
N1 C5 C6 111.8(3)
N4 C6 C5 110.3(3)
C1 N1 C5 112.0(3)
C1 N1 C3 111.5(3)
C5 N1 C3 111.8(3)
C1 N1 Cd1 106.7(2)
C5 N1 Cd1 106.44(19)
C3 N1 Cd1 108.12(19)
C2 N2 Cd1 113.4(2)
C4 N3 Cd1 108.68(18)
C6 N4 Cd1 111.8(2)
N5 C7 C8 122.6(3)
C9 C8 C7 119.4(3)
C8 C9 C10 119.8(3)
C15 C10 C9 117.6(3)
C15 C10 C11 119.9(3)
C9 C10 C11 122.5(3)
C12 C11 C10 120.9(3)
C11 C12 C13 121.4(3)
C16 C13 C14 116.9(3)
C16 C13 C12 123.0(3)
C14 C13 C12 120.1(3)
N6 C14 C13 123.2(2)
N6 C14 C15 118.7(2)
C13 C14 C15 118.1(2)
N5 C15 C10 122.4(3)
N5 C15 C14 118.0(2)
C10 C15 C14 119.6(2)
C17 C16 C13 119.9(3)
C16 C17 C18 119.5(3)
N6 C18 C17 122.9(3)
C7 N5 C15 118.2(3)
C7 N5 Cd1 124.4(2)
C15 N5 Cd1 117.18(17)
C18 N6 C14 117.5(3)
C18 N6 Cd1 124.9(2)
C14 N6 Cd1 117.40(17)
O1 N7 O3 119.3(3)
O1 N7 O2 120.9(3)
O3 N7 O2 119.7(3)
O5 N8 O6 128.3(6)
O5 N8 O4 122.3(5)
O6 N8 O4 109.4(5)

loop_
_geom_bond_atom_site_label_1
_geom_bond_atom_site_label_2
_geom_bond_site_symmetry_2
_geom_bond_distance
_geom_bond_publ_flag
Cd1 N2 . 2.316(3) ?
Cd1 N4 . 2.320(3) ?
Cd1 N3 . 2.330(3) ?
Cd1 N6 . 2.424(2) ?
Cd1 N5 . 2.437(2) ?
Cd1 N1 . 2.508(3) ?
C1 N1 . 1.465(4) ?
C1 C2 . 1.507(5) ?
C2 N2 . 1.474(5) ?
C3 N1 . 1.475(4) ?
C3 C4 . 1.511(5) ?
C4 N3 . 1.473(4) ?
C5 N1 . 1.471(4) ?
C5 C6 . 1.505(5) ?
C6 N4 . 1.471(4) ?
C7 N5 . 1.337(4) ?
C7 C8 . 1.399(5) ?
C8 C9 . 1.354(5) ?
C9 C10 . 1.407(5) ?
C10 C15 . 1.407(4) ?
C10 C11 . 1.419(4) ?
C11 C12 . 1.338(5) ?
C12 C13 . 1.422(5) ?
C13 C16 . 1.399(5) ?
C13 C14 . 1.413(4) ?
C14 N6 . 1.352(3) ?
C14 C15 . 1.446(4) ?
C15 N5 . 1.357(4) ?
C16 C17 . 1.353(5) ?
C17 C18 . 1.397(5) ?
C18 N6 . 1.332(4) ?
N7 O1 . 1.201(4) ?
N7 O3 . 1.212(4) ?
N7 O2 . 1.213(4) ?
N8 O5 . 1.107(5) ?
N8 O6 . 1.129(5) ?
N8 O4 . 1.233(5) ?

loop_
_geom_hbond_atom_site_label_D
_geom_hbond_atom_site_label_H
_geom_hbond_atom_site_label_A
_geom_hbond_site_symmetry_A
_geom_hbond_distance_DH
_geom_hbond_distance_HA
_geom_hbond_distance_DA
_geom_hbond_angle_DHA
N2 H2C O5 . .90 2.28 3.142(7) 161.5
N2 H2D O5 3 .90 2.08 2.977(6) 171.4
N3 H3C O2 2_645 .90 2.20 3.060(5) 159.5
N3 H3D O3 1_545 .90 2.66 3.282(4) 127.3
N4 H4C O1W . .90 2.28 3.088(5) 149.7
N4 H4D O2 . .90 2.35 3.104(4) 141.5
O1W H1W O6 1_565 .92 2.43 3.134(7) 133.6
O1W H2W O4 1_565 .88 2.38 3.188(7) 153.7

loop_
_geom_torsion_atom_site_label_1
_geom_torsion_atom_site_label_2
_geom_torsion_atom_site_label_3
_geom_torsion_atom_site_label_4
_geom_torsion
N1 C1 C2 N2 57.4(4)
N1 C3 C4 N3 59.7(4)
N1 C5 C6 N4 59.2(4)
C2 C1 N1 C5 75.0(4)
C2 C1 N1 C3 -158.9(3)
C2 C1 N1 Cd1 -41.0(3)
C6 C5 N1 C1 -156.1(3)
C6 C5 N1 C3 78.0(4)
C6 C5 N1 Cd1 -39.9(3)
C4 C3 N1 C1 85.4(4)
C4 C3 N1 C5 -148.4(3)
C4 C3 N1 Cd1 -31.6(3)
N2 Cd1 N1 C1 13.8(2)
N4 Cd1 N1 C1 131.5(2)
N3 Cd1 N1 C1 -117.7(2)
N6 Cd1 N1 C1 84.2(3)
N5 Cd1 N1 C1 -51.7(2)
N2 Cd1 N1 C5 -105.9(2)
N4 Cd1 N1 C5 11.8(2)
N3 Cd1 N1 C5 122.6(2)
N6 Cd1 N1 C5 -35.5(3)
N5 Cd1 N1 C5 -171.37(19)
N2 Cd1 N1 C3 133.8(2)
N4 Cd1 N1 C3 -108.4(2)
N3 Cd1 N1 C3 2.3(2)
N6 Cd1 N1 C3 -155.8(2)
N5 Cd1 N1 C3 68.4(2)
C1 C2 N2 Cd1 -42.4(3)
N4 Cd1 N2 C2 -49.7(2)
N3 Cd1 N2 C2 72.5(2)
N6 Cd1 N2 C2 -139.0(2)
N5 Cd1 N2 C2 153.5(2)
N1 Cd1 N2 C2 15.2(2)
C3 C4 N3 Cd1 -55.6(3)
N2 Cd1 N3 C4 -29.9(2)
N4 Cd1 N3 C4 95.3(2)
N6 Cd1 N3 C4 -165.74(19)
N5 Cd1 N3 C4 -110.5(2)
N1 Cd1 N3 C4 27.6(2)
C5 C6 N4 Cd1 -45.7(4)
N2 Cd1 N4 C6 82.4(3)
N3 Cd1 N4 C6 -49.7(3)
N6 Cd1 N4 C6 177.9(2)
N5 Cd1 N4 C6 -157.2(2)
N1 Cd1 N4 C6 17.7(2)
N5 C7 C8 C9 1.5(5)
C7 C8 C9 C10 -1.3(5)
C8 C9 C10 C15 .2(5)
C8 C9 C10 C11 -179.4(3)
C15 C10 C11 C12 -2.5(4)
C9 C10 C11 C12 177.1(3)
C10 C11 C12 C13 2.0(5)
C11 C12 C13 C16 179.0(3)
C11 C12 C13 C14 -.1(4)
C16 C13 C14 N6 .2(4)
C12 C13 C14 N6 179.4(3)
C16 C13 C14 C15 179.7(2)
C12 C13 C14 C15 -1.1(4)
C9 C10 C15 N5 .8(4)
C11 C10 C15 N5 -179.5(3)
C9 C10 C15 C14 -178.4(3)
C11 C10 C15 C14 1.2(4)
N6 C14 C15 N5 .7(4)
C13 C14 C15 N5 -178.8(2)
N6 C14 C15 C10 -180.0(2)
C13 C14 C15 C10 .6(4)
C14 C13 C16 C17 .1(4)
C12 C13 C16 C17 -179.1(3)
C13 C16 C17 C18 -.5(5)
C16 C17 C18 N6 .5(5)
C8 C7 N5 C15 -.4(5)
C8 C7 N5 Cd1 173.9(2)
C10 C15 N5 C7 -.7(4)
C14 C15 N5 C7 178.5(3)
C10 C15 N5 Cd1 -175.5(2)
C14 C15 N5 Cd1 3.8(3)
N2 Cd1 N5 C7 -80.0(2)
N4 Cd1 N5 C7 154.3(3)
N3 Cd1 N5 C7 42.5(2)
N6 Cd1 N5 C7 -178.8(3)
N1 Cd1 N5 C7 -18.9(3)
N2 Cd1 N5 C15 94.4(2)
N4 Cd1 N5 C15 -31.4(3)
N3 Cd1 N5 C15 -143.19(19)
N6 Cd1 N5 C15 -4.47(18)
N1 Cd1 N5 C15 155.42(17)
C17 C18 N6 C14 -.2(5)
C17 C18 N6 Cd1 -174.4(2)
C13 C14 N6 C18 -.2(4)
C15 C14 N6 C18 -179.6(3)
C13 C14 N6 Cd1 174.51(19)
C15 C14 N6 Cd1 -4.9(3)
N2 Cd1 N6 C18 97.4(2)
N4 Cd1 N6 C18 -12.8(2)
N3 Cd1 N6 C18 -119.2(2)
N5 Cd1 N6 C18 179.1(3)
N1 Cd1 N6 C18 32.1(3)
N2 Cd1 N6 C14 -76.8(2)
N4 Cd1 N6 C14 173.0(2)
N3 Cd1 N6 C14 66.6(2)
N5 Cd1 N6 C14 4.86(18)
N1 Cd1 N6 C14 -142.1(2)
